data_7000191
loop_
_publ_author_name
'Jie, Suyun'
'Pattacini, Roberto'
'Rogez, Guillaume'
'Loose, Claudia'
'Kortus, Jens'
'Braunstein, Pierre'

_publ_section_title
;
 Synthesis, structure, magnetic and catalytic properties of new
 dinuclear chromium(iii) complexes with oxazoline alcoholate ligands
;
_journal_issue 1
_journal_name_full 'Dalton Transactions'
_journal_page_first 97
_journal_page_last 105
_journal_paper_doi 10.1039/b809814j
_journal_year 2009
_chemical_formula_moiety 'C20 H40 Cl4 Cr2 N2 O6'
_chemical_formula_sum 'C20 H40 Cl4 Cr2 N2 O6'
_chemical_formula_weight 650.34
_space_group_IT_number 15
_symmetry_cell_setting monoclinic
_symmetry_Int_Tables_number 15
_symmetry_space_group_name_Hall '-C 2yc'
_symmetry_space_group_name_H-M 'C 1 2/c 1'
_atom_sites_solution_hydrogens geom
_atom_sites_solution_primary direct
_atom_sites_solution_secondary difmap
_audit_creation_method SHELXL-97
_cell_angle_alpha 90.00
_cell_angle_beta 113.479(2)
_cell_angle_gamma 90.00
_cell_formula_units_Z 4
_cell_length_a 19.4810(7)
_cell_length_b 9.5507(3)
_cell_length_c 16.9528(7)
_cell_measurement_reflns_used 7900
_cell_measurement_temperature 173(2)
_cell_measurement_theta_max 30.034
_cell_measurement_theta_min 0.998
_cell_volume 2893.04(19)
_computing_cell_refinement 'HKL Scalepack (Otwinowski & Minor 1997)'
_computing_data_collection 'Collect (Bruker AXS BV, 1997-2004)'
_computing_data_reduction 'HKL Denzo and Scalepack (Otwinowski & Minor 1997)'
_computing_molecular_graphics 'ORTEP-3 version2.0'
_computing_publication_material PLATON
_computing_structure_refinement 'SHELXL-97 (Sheldrick, 1997)'
_computing_structure_solution 'SHELXS-97 (Sheldrick, 1997)'
_diffrn_ambient_temperature 173(2)
_diffrn_detector_area_resol_mean 9
_diffrn_measured_fraction_theta_full 0.998
_diffrn_measured_fraction_theta_max 0.998
_diffrn_measurement_device_type KappaCCD
_diffrn_measurement_method CCD
_diffrn_radiation_monochromator graphite
_diffrn_radiation_probe x-ray
_diffrn_radiation_type MoK\a
_diffrn_radiation_wavelength 0.71073
_diffrn_reflns_av_R_equivalents 0.0434
_diffrn_reflns_av_sigmaI/netI 0.0420
_diffrn_reflns_limit_h_max 27
_diffrn_reflns_limit_h_min -25
_diffrn_reflns_limit_k_max 13
_diffrn_reflns_limit_k_min -10
_diffrn_reflns_limit_l_max 23
_diffrn_reflns_limit_l_min -21
_diffrn_reflns_number 12332
_diffrn_reflns_theta_full 30.03
_diffrn_reflns_theta_max 30.03
_diffrn_reflns_theta_min 2.28
_diffrn_source 'fine-focus sealed tube'
_exptl_absorpt_coefficient_mu 1.156
_exptl_absorpt_correction_type none
_exptl_crystal_colour purple
_exptl_crystal_density_diffrn 1.493
_exptl_crystal_density_method 'not measured'
_exptl_crystal_description prism
_exptl_crystal_F_000 1352
_exptl_crystal_size_max 0.1
_exptl_crystal_size_mid 0.08
_exptl_crystal_size_min 0.08
_refine_diff_density_max 0.417
_refine_diff_density_min -0.734
_refine_diff_density_rms 0.076
_refine_ls_extinction_method none
_refine_ls_goodness_of_fit_ref 1.066
_refine_ls_hydrogen_treatment mixed
_refine_ls_matrix_type full
_refine_ls_number_parameters 163
_refine_ls_number_reflns 4234
_refine_ls_number_restraints 0
_refine_ls_restrained_S_all 1.066
_refine_ls_R_factor_all 0.0540
_refine_ls_R_factor_gt 0.0374
_refine_ls_shift/su_max 0.001
_refine_ls_shift/su_mean 0.000
_refine_ls_structure_factor_coef Fsqd
_refine_ls_weighting_details 'calc w=1/[\s^2^(Fo^2^)+(0.0487P)^2^+1.9445P] where P=(Fo^2^+2Fc^2^)/3'
_refine_ls_weighting_scheme calc
_refine_ls_wR_factor_gt 0.0949
_refine_ls_wR_factor_ref 0.1022
_reflns_number_gt 3321
_reflns_number_total 4234
_reflns_threshold_expression >2sigma(I)
_cod_data_source_file b809814j.txt
_cod_data_source_block Complex7
_cod_original_cell_volume 2893.04(18)
_cod_original_sg_symbol_H-M 'C 2/c'
_cod_database_code 7000191

loop_
_symmetry_equiv_pos_as_xyz
'x, y, z'
'-x, y, -z+1/2'
'x+1/2, y+1/2, z'
'-x+1/2, y+1/2, -z+1/2'
'-x, -y, -z'
'x, -y, z-1/2'
'-x+1/2, -y+1/2, -z'
'x+1/2, -y+1/2, z-1/2'

loop_
_atom_site_label
_atom_site_type_symbol
_atom_site_fract_x
_atom_site_fract_y
_atom_site_fract_z
_atom_site_U_iso_or_equiv
_atom_site_adp_type
_atom_site_occupancy
_atom_site_symmetry_multiplicity
_atom_site_calc_flag
_atom_site_refinement_flags
_atom_site_disorder_assembly
_atom_site_disorder_group
Cr1 Cr 0.582138(15) 0.04367(3) 0.551302(19) 0.02006(9) Uani 1 1 d . . .
O1 O 0.47895(6) 0.10303(13) 0.52885(8) 0.0212(3) Uani 1 1 d . . .
O2 O 0.55221(8) 0.39954(16) 0.66598(11) 0.0366(4) Uani 1 1 d . . .
O3 O 0.56856(8) 0.16616(15) 0.44689(9) 0.0284(3) Uani 1 1 d . . .
N1 N 0.60383(8) 0.22349(16) 0.62189(10) 0.0240(3) Uani 1 1 d . . .
Cl1 Cl 0.70105(3) -0.01614(5) 0.56794(3) 0.03124(13) Uani 1 1 d . . .
Cl2 Cl 0.59044(3) -0.08545(5) 0.67203(3) 0.03017(12) Uani 1 1 d . . .
C1 C 0.46688(10) 0.2291(2) 0.56713(13) 0.0270(4) Uani 1 1 d . . .
C2 C 0.54463(11) 0.2829(2) 0.61943(13) 0.0260(4) Uani 1 1 d . . .
C3 C 0.63275(12) 0.4255(2) 0.70817(15) 0.0332(5) Uani 1 1 d . . .
H3A H 0.6492 0.4259 0.7715 0.040 Uiso 1 1 calc R . .
H3B H 0.6456 0.5169 0.6900 0.040 Uiso 1 1 calc R . .
C4 C 0.67074(11) 0.3043(2) 0.67975(13) 0.0275(4) Uani 1 1 d . . .
C5 C 0.42696(13) 0.1978(3) 0.62644(16) 0.0401(5) Uani 1 1 d . . .
H5A H 0.3763 0.1637 0.5923 0.060 Uiso 1 1 calc R . .
H5B H 0.4241 0.2834 0.6569 0.060 Uiso 1 1 calc R . .
H5C H 0.4548 0.1260 0.6683 0.060 Uiso 1 1 calc R . .
C6 C 0.42434(13) 0.3361(2) 0.49815(16) 0.0409(5) Uani 1 1 d . . .
H6A H 0.4521 0.3549 0.4622 0.061 Uiso 1 1 calc R . .
H6B H 0.4188 0.4232 0.5256 0.061 Uiso 1 1 calc R . .
H6C H 0.3748 0.2990 0.4623 0.061 Uiso 1 1 calc R . .
C7 C 0.71793(12) 0.2130(2) 0.75481(15) 0.0373(5) Uani 1 1 d . . .
H7A H 0.6874 0.1801 0.7851 0.056 Uiso 1 1 calc R . .
H7B H 0.7603 0.2674 0.7944 0.056 Uiso 1 1 calc R . .
H7C H 0.7366 0.1323 0.7335 0.056 Uiso 1 1 calc R . .
C8 C 0.71435(12) 0.3570(2) 0.62896(16) 0.0382(5) Uani 1 1 d . . .
H8A H 0.7333 0.2771 0.6074 0.057 Uiso 1 1 calc R . .
H8B H 0.7565 0.4144 0.6663 0.057 Uiso 1 1 calc R . .
H8C H 0.6814 0.4136 0.5804 0.057 Uiso 1 1 calc R . .
C9 C 0.61484(16) 0.1865(3) 0.39972(19) 0.0482(6) Uani 1 1 d . . .
H9A H 0.6056 0.1095 0.3576 0.058 Uiso 1 1 calc R . .
H9B H 0.6681 0.1821 0.4401 0.058 Uiso 1 1 calc R . .
C10 C 0.6008(2) 0.3208(3) 0.3540(2) 0.0638(9) Uani 1 1 d . . .
H10A H 0.5475 0.3282 0.3163 0.096 Uiso 1 1 calc R . .
H10B H 0.6307 0.3264 0.3193 0.096 Uiso 1 1 calc R . .
H10C H 0.6147 0.3977 0.3957 0.096 Uiso 1 1 calc R . .
H3O H 0.5281(16) 0.162(3) 0.4155(19) 0.049(8) Uiso 1 1 d . . .

loop_
_atom_site_aniso_label
_atom_site_aniso_U_11
_atom_site_aniso_U_22
_atom_site_aniso_U_33
_atom_site_aniso_U_23
_atom_site_aniso_U_13
_atom_site_aniso_U_12
Cr1 0.01606(14) 0.02433(16) 0.01937(16) -0.00057(11) 0.00661(11) 0.00048(10)
O1 0.0171(6) 0.0238(6) 0.0225(7) -0.0042(5) 0.0076(5) 0.0010(5)
O2 0.0276(7) 0.0337(8) 0.0467(10) -0.0173(7) 0.0131(7) -0.0020(6)
O3 0.0224(7) 0.0375(8) 0.0257(8) 0.0046(6) 0.0101(6) -0.0022(6)
N1 0.0208(7) 0.0263(8) 0.0229(8) -0.0037(6) 0.0065(6) -0.0018(6)
Cl1 0.0185(2) 0.0392(3) 0.0352(3) -0.0016(2) 0.0098(2) 0.00288(18)
Cl2 0.0264(2) 0.0381(3) 0.0222(2) 0.00593(18) 0.00569(19) -0.00025(19)
C1 0.0220(9) 0.0284(9) 0.0304(10) -0.0082(8) 0.0104(8) 0.0012(7)
C2 0.0262(9) 0.0259(9) 0.0262(10) -0.0045(7) 0.0107(8) -0.0008(7)
C3 0.0268(10) 0.0322(10) 0.0369(12) -0.0103(9) 0.0087(9) -0.0042(8)
C4 0.0231(9) 0.0277(9) 0.0289(10) -0.0065(8) 0.0073(8) -0.0041(7)
C5 0.0321(11) 0.0544(14) 0.0407(13) -0.0189(11) 0.0218(10) -0.0086(10)
C6 0.0326(11) 0.0330(11) 0.0451(14) -0.0027(10) 0.0030(10) 0.0088(9)
C7 0.0301(11) 0.0395(12) 0.0318(12) -0.0052(9) 0.0012(9) 0.0005(9)
C8 0.0322(11) 0.0388(12) 0.0462(14) -0.0057(10) 0.0184(10) -0.0092(9)
C9 0.0534(15) 0.0533(15) 0.0523(16) 0.0120(12) 0.0362(14) 0.0070(12)
C10 0.091(2) 0.0459(15) 0.077(2) 0.0193(14) 0.058(2) 0.0063(15)

loop_
_atom_type_symbol
_atom_type_description
_atom_type_scat_dispersion_real
_atom_type_scat_dispersion_imag
_atom_type_scat_source
Cr Cr 0.3209 0.6236 'International Tables Vol C Tables 4.2.6.8 and 6.1.1.4'
O O 0.0106 0.0060 'International Tables Vol C Tables 4.2.6.8 and 6.1.1.4'
N N 0.0061 0.0033 'International Tables Vol C Tables 4.2.6.8 and 6.1.1.4'
Cl Cl 0.1484 0.1585 'International Tables Vol C Tables 4.2.6.8 and 6.1.1.4'
C C 0.0033 0.0016 'International Tables Vol C Tables 4.2.6.8 and 6.1.1.4'
H H 0.0000 0.0000 'International Tables Vol C Tables 4.2.6.8 and 6.1.1.4'

loop_
_geom_angle_atom_site_label_1
_geom_angle_atom_site_label_2
_geom_angle_atom_site_label_3
_geom_angle
_geom_angle_site_symmetry_1
_geom_angle_site_symmetry_3
_geom_angle_publ_flag
O1 Cr1 O1 77.52(5) . 5_656 ?
O1 Cr1 N1 80.11(6) . . ?
O1 Cr1 N1 157.55(6) 5_656 . ?
O1 Cr1 O3 84.17(6) . . ?
O1 Cr1 O3 88.61(6) 5_656 . ?
N1 Cr1 O3 87.21(6) . . ?
O1 Cr1 Cl1 175.58(4) . . ?
O1 Cr1 Cl1 102.08(4) 5_656 . ?
N1 Cr1 Cl1 100.07(5) . . ?
O3 Cr1 Cl1 91.43(4) . . ?
O1 Cr1 Cl2 91.73(4) . . ?
O1 Cr1 Cl2 92.32(4) 5_656 . ?
N1 Cr1 Cl2 90.26(5) . . ?
O3 Cr1 Cl2 175.50(4) . . ?
Cl1 Cr1 Cl2 92.68(2) . . ?
C1 O1 Cr1 119.52(10) . . ?
C1 O1 Cr1 137.96(11) . 5_656 ?
Cr1 O1 Cr1 102.48(5) . 5_656 ?
C2 O2 C3 105.91(15) . . ?
C9 O3 Cr1 131.63(14) . . ?
C9 O3 H3O 109(2) . . ?
Cr1 O3 H3O 109(2) . . ?
C2 N1 C4 109.48(15) . . ?
C2 N1 Cr1 112.56(13) . . ?
C4 N1 Cr1 137.89(12) . . ?
O1 C1 C2 104.20(14) . . ?
O1 C1 C6 110.68(17) . . ?
C2 C1 C6 109.54(17) . . ?
O1 C1 C5 110.62(16) . . ?
C2 C1 C5 109.61(17) . . ?
C6 C1 C5 111.90(18) . . ?
N1 C2 O2 117.81(17) . . ?
N1 C2 C1 123.56(17) . . ?
O2 C2 C1 118.63(16) . . ?
O2 C3 C4 105.86(15) . . ?
O2 C3 H3A 110.6 . . ?
C4 C3 H3A 110.6 . . ?
O2 C3 H3B 110.6 . . ?
C4 C3 H3B 110.6 . . ?
H3A C3 H3B 108.7 . . ?
N1 C4 C7 109.44(16) . . ?
N1 C4 C8 109.75(17) . . ?
C7 C4 C8 112.25(18) . . ?
N1 C4 C3 100.93(15) . . ?
C7 C4 C3 111.96(18) . . ?
C8 C4 C3 111.90(18) . . ?
C1 C5 H5A 109.5 . . ?
C1 C5 H5B 109.5 . . ?
H5A C5 H5B 109.5 . . ?
C1 C5 H5C 109.5 . . ?
H5A C5 H5C 109.5 . . ?
H5B C5 H5C 109.5 . . ?
C1 C6 H6A 109.5 . . ?
C1 C6 H6B 109.5 . . ?
H6A C6 H6B 109.5 . . ?
C1 C6 H6C 109.5 . . ?
H6A C6 H6C 109.5 . . ?
H6B C6 H6C 109.5 . . ?
C4 C7 H7A 109.5 . . ?
C4 C7 H7B 109.5 . . ?
H7A C7 H7B 109.5 . . ?
C4 C7 H7C 109.5 . . ?
H7A C7 H7C 109.5 . . ?
H7B C7 H7C 109.5 . . ?
C4 C8 H8A 109.5 . . ?
C4 C8 H8B 109.5 . . ?
H8A C8 H8B 109.5 . . ?
C4 C8 H8C 109.5 . . ?
H8A C8 H8C 109.5 . . ?
H8B C8 H8C 109.5 . . ?
O3 C9 C10 112.7(2) . . ?
O3 C9 H9A 109.1 . . ?
C10 C9 H9A 109.1 . . ?
O3 C9 H9B 109.1 . . ?
C10 C9 H9B 109.1 . . ?
H9A C9 H9B 107.8 . . ?
C9 C10 H10A 109.5 . . ?
C9 C10 H10B 109.5 . . ?
H10A C10 H10B 109.5 . . ?
C9 C10 H10C 109.5 . . ?
H10A C10 H10C 109.5 . . ?
H10B C10 H10C 109.5 . . ?

loop_
_geom_bond_atom_site_label_1
_geom_bond_atom_site_label_2
_geom_bond_distance
_geom_bond_site_symmetry_2
_geom_bond_publ_flag
Cr1 O1 1.9743(12) . ?
Cr1 O1 1.9842(12) 5_656 ?
Cr1 N1 2.0389(16) . ?
Cr1 O3 2.0490(14) . ?
Cr1 Cl1 2.2916(5) . ?
Cr1 Cl2 2.3393(6) . ?
O1 C1 1.431(2) . ?
O1 Cr1 1.9842(12) 5_656 ?
O2 C2 1.339(2) . ?
O2 C3 1.463(2) . ?
O3 C9 1.437(3) . ?
O3 H3O 0.76(3) . ?
N1 C2 1.271(2) . ?
N1 C4 1.496(2) . ?
C1 C2 1.508(3) . ?
C1 C6 1.525(3) . ?
C1 C5 1.526(3) . ?
C3 C4 1.551(3) . ?
C3 H3A 0.9900 . ?
C3 H3B 0.9900 . ?
C4 C7 1.514(3) . ?
C4 C8 1.516(3) . ?
C5 H5A 0.9800 . ?
C5 H5B 0.9800 . ?
C5 H5C 0.9800 . ?
C6 H6A 0.9800 . ?
C6 H6B 0.9800 . ?
C6 H6C 0.9800 . ?
C7 H7A 0.9800 . ?
C7 H7B 0.9800 . ?
C7 H7C 0.9800 . ?
C8 H8A 0.9800 . ?
C8 H8B 0.9800 . ?
C8 H8C 0.9800 . ?
C9 C10 1.468(4) . ?
C9 H9A 0.9900 . ?
C9 H9B 0.9900 . ?
C10 H10A 0.9800 . ?
C10 H10B 0.9800 . ?
C10 H10C 0.9800 . ?
